data_7160669
loop_
_publ_author_name
'Chang, Meng-Yang'
'Ho, Chin-Huey'

_publ_section_title
;
 One-pot synthesis of sulfonyl benzotropones.
;
_journal_issue 34
_journal_name_full 'Organic &amp; biomolecular chemistry'
_journal_page_first 7780
_journal_page_last 7785
_journal_paper_doi 10.1039/d5ob01123j
_journal_volume 23
_journal_year 2025
_chemical_formula_moiety 'C23 H22 O5 S2'
_chemical_formula_sum 'C23 H22 O5 S2'
_chemical_formula_weight 442.52
_space_group_crystal_system monoclinic
_space_group_IT_number 14
_space_group_name_Hall '-P 2yn'
_space_group_name_H-M_alt 'P 1 21/n 1'
_atom_sites_solution_hydrogens geom
_atom_sites_solution_primary dual
_audit_creation_date 2022-11-11
_audit_creation_method
;
Olex2 1.5
(compiled 2022.04.07 svn.rca3783a0 for OlexSys, GUI svn.r6498)
;
_audit_update_record
;
2023-02-25 deposited with the CCDC.	2025-08-11 downloaded from the CCDC.
;
_cell_angle_alpha 90
_cell_angle_beta 102.284(2)
_cell_angle_gamma 90
_cell_formula_units_Z 4
_cell_length_a 11.1705(3)
_cell_length_b 12.7063(3)
_cell_length_c 14.9419(4)
_cell_measurement_reflns_used 27204
_cell_measurement_temperature 130(2)
_cell_measurement_theta_max 27.0250
_cell_measurement_theta_min 2.0730
_cell_volume 2072.23(9)
_computing_cell_refinement 'CrysAlisPro 1.171.41.123a (Rigaku OD, 2022)'
_computing_data_collection 'CrysAlisPro 1.171.41.123a (Rigaku OD, 2022)'
_computing_data_reduction 'CrysAlisPro 1.171.41.123a (Rigaku OD, 2022)'
_computing_molecular_graphics 'Olex2 1.5 (Dolomanov et al., 2009)'
_computing_publication_material 'Olex2 1.5 (Dolomanov et al., 2009)'
_computing_structure_refinement 'SHELXL 2018/3 (Sheldrick, 2015)'
_computing_structure_solution 'SHELXT 2018/2 (Sheldrick, 2018)'
_diffrn_ambient_temperature 130(2)
_diffrn_detector 'Hybrid Pixel Array Detector'
_diffrn_detector_area_resol_mean 10.0000
_diffrn_measured_fraction_theta_full 0.999
_diffrn_measured_fraction_theta_max 0.999
_diffrn_measurement_details
;
List of Runs (angles in degrees, time in seconds):

  # Type    Start    End  Width  t~exp~   \w     \q     \k     \f   Frames
#--------------------------------------------------------------------------
  1  \w    -27.00 100.00   0.50    4.43    --   10.60  38.00 146.00  254
  2  \w    -57.00   9.00   0.50    4.43    --   10.60 -38.00  -7.00  132
  3  \w    -61.00 -36.00   0.50    4.43    --  -10.90 -38.00  -7.00   50
  4  \w     -5.00  25.00   0.50    4.43    --  -10.90  38.00 146.00   60
  5  \w     37.00  63.00   0.50    4.43    --   10.60  82.00-120.00   52
  6  \w    -12.00  27.00   0.50    4.43    --   10.60  82.00  90.00   78
  7  \w     19.00  51.00   0.50    4.43    --   10.60  77.00-180.00   64
  8  \w     62.00  90.00   0.50    4.43    --   10.60  77.00-180.00   56
  9  \w    -17.00  92.00   0.50    4.43    --   10.60  82.00  60.00  218
 10  \w     -4.00  22.00   0.50    4.43    --   10.60  82.00-120.00   52
 11  \w    -16.00  68.00   0.50    4.43    --   10.60  82.00 -60.00  168
 12  \w     73.00 100.00   0.50    4.43    --   10.60  82.00 -60.00   54
 13  \w    -17.00 100.00   0.50    4.43    --   10.60  82.00 150.00  234
 14  \w    -12.00  97.00   0.50    4.43    --   10.60  82.00-150.00  218
 15  \w     -3.00  23.00   0.50    4.43    --   10.60  57.00  60.00   52
 16  \w     42.00  68.00   0.50    4.43    --   10.60  57.00  60.00   52
 17  \w    -27.00  98.00   0.50    4.43    --   10.60  37.00 -30.00  250
 18  \w     -7.00  40.00   0.50    4.43    --   10.60  57.00  90.00   94
 19  \w     56.00  99.00   0.50    4.43    --   10.60  57.00  90.00   86
 20  \w     -4.00  21.00   0.50    4.43    --   10.60  77.00 -30.00   50
 21  \w     22.00  99.00   0.50    4.43    --   10.60  77.00 -30.00  154
 22  \w      9.00  35.00   0.50    4.43    --   10.60  77.00 120.00   52
 23  \w    -41.00  17.00   0.50    4.43    --  -10.90 -82.00-120.00  116
 24  \w    -66.00 -40.00   0.50    4.43    --  -10.90 -77.00 -60.00   52
;
_diffrn_measurement_device 'four-circle diffractometer'
_diffrn_measurement_device_type 'XtaLAB Pro II AFC12 (RINC): Kappa single'
_diffrn_measurement_method '\w scans'
_diffrn_orient_matrix_type 'CrysAlisPro convention (1999,Acta A55,543-557)'
_diffrn_orient_matrix_UB_11 -0.0638734000
_diffrn_orient_matrix_UB_12 0.0101699000
_diffrn_orient_matrix_UB_13 -0.0080182000
_diffrn_orient_matrix_UB_21 -0.0119747000
_diffrn_orient_matrix_UB_22 -0.0494336000
_diffrn_orient_matrix_UB_23 -0.0221101000
_diffrn_orient_matrix_UB_31 -0.0024290000
_diffrn_orient_matrix_UB_32 -0.0238307000
_diffrn_orient_matrix_UB_33 0.0424892000
_diffrn_radiation_monochromator mirror
_diffrn_radiation_probe x-ray
_diffrn_radiation_type 'Mo K\a'
_diffrn_radiation_wavelength 0.71073
_diffrn_reflns_av_R_equivalents 0.0912
_diffrn_reflns_av_unetI/netI 0.0290
_diffrn_reflns_Laue_measured_fraction_full 0.999
_diffrn_reflns_Laue_measured_fraction_max 0.999
_diffrn_reflns_limit_h_max 13
_diffrn_reflns_limit_h_min -13
_diffrn_reflns_limit_k_max 15
_diffrn_reflns_limit_k_min -15
_diffrn_reflns_limit_l_max 12
_diffrn_reflns_limit_l_min -17
_diffrn_reflns_number 40297
_diffrn_reflns_point_group_measured_fraction_full 0.999
_diffrn_reflns_point_group_measured_fraction_max 0.999
_diffrn_reflns_theta_full 24.999
_diffrn_reflns_theta_max 24.999
_diffrn_reflns_theta_min 2.078
_diffrn_source 'micro-focus sealed X-ray tube'
_diffrn_source_type 'Rigaku (Mo) X-ray Source'
_exptl_absorpt_coefficient_mu 0.290
_exptl_absorpt_correction_T_max 1.00000
_exptl_absorpt_correction_T_min 0.59916
_exptl_absorpt_correction_type multi-scan
_exptl_absorpt_process_details
;
CrysAlisPro 1.171.41.123a (Rigaku Oxford Diffraction, 2022)
Empirical absorption correction using spherical harmonics,
implemented in SCALE3 ABSPACK scaling algorithm.
;
_exptl_crystal_colour colourless
_exptl_crystal_colour_primary colourless
_exptl_crystal_density_diffrn 1.418
_exptl_crystal_description block
_exptl_crystal_F_000 928
_exptl_crystal_size_max 0.4
_exptl_crystal_size_mid 0.4
_exptl_crystal_size_min 0.2
_refine_diff_density_max 0.375
_refine_diff_density_min -0.483
_refine_diff_density_rms 0.084
_refine_ls_extinction_method none
_refine_ls_goodness_of_fit_ref 1.073
_refine_ls_hydrogen_treatment constr
_refine_ls_matrix_type full
_refine_ls_number_parameters 272
_refine_ls_number_reflns 3652
_refine_ls_number_restraints 0
_refine_ls_restrained_S_all 1.073
_refine_ls_R_factor_all 0.0407
_refine_ls_R_factor_gt 0.0370
_refine_ls_shift/su_max 0.001
_refine_ls_shift/su_mean 0.000
_refine_ls_structure_factor_coef Fsqd
_refine_ls_weighting_details 'w=1/[\s^2^(Fo^2^)+(0.0653P)^2^+0.5982P] where P=(Fo^2^+2Fc^2^)/3'
_refine_ls_weighting_scheme calc
_refine_ls_wR_factor_gt 0.1019
_refine_ls_wR_factor_ref 0.1047
_reflns_Friedel_coverage 0.000
_reflns_number_gt 3301
_reflns_number_total 3652
_reflns_threshold_expression 'I > 2\s(I)'
_cod_data_source_file d5ob01123j2.cif
_cod_data_source_block chv2629_auto
_cod_depositor_comments 'Adding full bibliography for 7160667--7160674.cif.'
_cod_database_code 7160669
_shelx_shelxl_version_number 2018/3
_shelx_space_group_comment
;
The symmetry employed for this shelxl refinement is uniquely defined
by the following loop, which should always be used as a source of
symmetry information in preference to the above space-group names.
They are only intended as comments.
;
_shelx_estimated_absorpt_t_max 0.944
_shelx_estimated_absorpt_t_min 0.893
_olex2_refinement_description
;
1. Fixed Uiso
 At 1.2 times of:
  All C(H) groups, All C(H,H) groups
 At 1.5 times of:
  All O(H) groups
2.a Ternary CH refined with riding coordinates:
 C1(H1A), C2(H2), C7(H7)
2.b Secondary CH2 refined with riding coordinates:
 C6(H6A,H6B), C3(H3A,H3B)
2.c Aromatic/amide H refined with riding coordinates:
 C13(H13), C23(H23), C14(H14), C22(H22), C17(H17), C8(H8), C15(H15), C19(H19),
 C11(H11), C21(H21), C20(H20), C16(H16), C10(H10), C9(H9)
2.d Idealised tetrahedral OH refined as rotating group:
 O1(H1)
;
_olex2_submission_special_instructions 'No special instructions were received'
_oxdiff_exptl_absorpt_empirical_details
;
Empirical correction (ABSPACK) includes:
- Absorption correction using spherical harmonics
- Frame scaling
;
_oxdiff_exptl_absorpt_empirical_full_max 3.825
_oxdiff_exptl_absorpt_empirical_full_min 0.715

loop_
_space_group_symop_operation_xyz
'x, y, z'
'-x+1/2, y+1/2, -z+1/2'
'-x, -y, -z'
'x-1/2, -y-1/2, z-1/2'

loop_
_atom_site_label
_atom_site_type_symbol
_atom_site_fract_x
_atom_site_fract_y
_atom_site_fract_z
_atom_site_U_iso_or_equiv
_atom_site_adp_type
_atom_site_occupancy
_atom_site_site_symmetry_order
_atom_site_calc_flag
_atom_site_refinement_flags_posn
_atom_site_refinement_flags_adp
_atom_site_refinement_flags_occupancy
_atom_site_disorder_assembly
_atom_site_disorder_group
S2 S 0.23373(4) 0.72715(3) 0.57538(3) 0.01978(14) Uani 1 1 d . . . . .
S1 S 0.66592(4) 0.69133(3) 0.72847(3) 0.02304(14) Uani 1 1 d . . . . .
O4 O 0.26937(11) 0.74860(9) 0.67213(8) 0.0252(3) Uani 1 1 d . . . . .
O5 O 0.12939(11) 0.78221(9) 0.52285(9) 0.0269(3) Uani 1 1 d . . . . .
O1 O 0.55440(11) 0.68839(10) 0.51057(8) 0.0293(3) Uani 1 1 d . . . . .
H1 H 0.625521 0.671334 0.537723 0.044 Uiso 1 1 calc R U . . .
O2 O 0.70972(11) 0.75088(10) 0.81068(8) 0.0295(3) Uani 1 1 d . . . . .
O3 O 0.75062(11) 0.66636(10) 0.67089(9) 0.0318(3) Uani 1 1 d . . . . .
C1 C 0.47889(15) 0.69945(13) 0.57553(11) 0.0202(4) Uani 1 1 d . . . . .
H1A H 0.459079 0.627682 0.595713 0.024 Uiso 1 1 calc R U . . .
C12 C 0.20636(14) 0.59021(13) 0.56122(11) 0.0207(4) Uani 1 1 d . . . . .
C6 C 0.36933(16) 0.86482(13) 0.49184(11) 0.0238(4) Uani 1 1 d . . . . .
H6A H 0.439466 0.870499 0.461264 0.029 Uiso 1 1 calc R U . . .
H6B H 0.294364 0.881282 0.445347 0.029 Uiso 1 1 calc R U . . .
C13 C 0.15143(15) 0.55199(14) 0.47507(12) 0.0241(4) Uani 1 1 d . . . . .
H13 H 0.132477 0.598035 0.423907 0.029 Uiso 1 1 calc R U . . .
C23 C 0.54794(16) 0.57172(14) 0.83381(12) 0.0265(4) Uani 1 1 d . . . . .
H23 H 0.545967 0.633530 0.869244 0.032 Uiso 1 1 calc R U . . .
C18 C 0.60155(14) 0.57288(13) 0.75799(11) 0.0219(4) Uani 1 1 d . . . . .
C5 C 0.38430(16) 0.94852(13) 0.56496(11) 0.0233(4) Uani 1 1 d . . . . .
C14 C 0.12491(16) 0.44598(14) 0.46518(13) 0.0292(4) Uani 1 1 d . . . . .
H14 H 0.087171 0.418718 0.406783 0.035 Uiso 1 1 calc R U . . .
C2 C 0.54079(15) 0.76280(13) 0.66062(11) 0.0200(4) Uani 1 1 d . . . . .
H2 H 0.478610 0.774433 0.698882 0.024 Uiso 1 1 calc R U . . .
C7 C 0.36058(15) 0.74962(13) 0.52130(11) 0.0199(4) Uani 1 1 d . . . . .
H7 H 0.340240 0.708974 0.462712 0.024 Uiso 1 1 calc R U . . .
C22 C 0.49736(17) 0.47834(15) 0.85667(13) 0.0313(4) Uani 1 1 d . . . . .
H22 H 0.460655 0.475900 0.908440 0.038 Uiso 1 1 calc R U . . .
C4 C 0.49080(16) 0.95378(13) 0.63365(11) 0.0239(4) Uani 1 1 d . . . . .
C3 C 0.58944(16) 0.87140(14) 0.63917(11) 0.0247(4) Uani 1 1 d . . . . .
H3A H 0.661114 0.890708 0.687708 0.030 Uiso 1 1 calc R U . . .
H3B H 0.616276 0.868225 0.580209 0.030 Uiso 1 1 calc R U . . .
C17 C 0.23645(16) 0.52400(14) 0.63648(12) 0.0268(4) Uani 1 1 d . . . . .
H17 H 0.275320 0.550899 0.694749 0.032 Uiso 1 1 calc R U . . .
C8 C 0.50422(19) 1.03451(14) 0.69811(12) 0.0312(4) Uani 1 1 d . . . . .
H8 H 0.576548 1.038169 0.744848 0.037 Uiso 1 1 calc R U . . .
C15 C 0.15294(17) 0.37931(15) 0.53973(14) 0.0319(4) Uani 1 1 d . . . . .
H15 H 0.133731 0.306570 0.532232 0.038 Uiso 1 1 calc R U . . .
C19 C 0.60433(16) 0.48317(14) 0.70517(13) 0.0281(4) Uani 1 1 d . . . . .
H19 H 0.641546 0.485182 0.653636 0.034 Uiso 1 1 calc R U . . .
C11 C 0.29454(18) 1.02484(14) 0.56234(13) 0.0312(4) Uani 1 1 d . . . . .
H11 H 0.222266 1.022363 0.515474 0.037 Uiso 1 1 calc R U . . .
C21 C 0.50007(17) 0.38908(15) 0.80465(13) 0.0322(4) Uani 1 1 d . . . . .
H21 H 0.465680 0.325500 0.821273 0.039 Uiso 1 1 calc R U . . .
C20 C 0.55239(17) 0.39092(15) 0.72834(14) 0.0326(4) Uani 1 1 d . . . . .
H20 H 0.552562 0.329357 0.692288 0.039 Uiso 1 1 calc R U . . .
C16 C 0.20857(18) 0.41727(15) 0.62499(14) 0.0342(4) Uani 1 1 d . . . . .
H16 H 0.227831 0.370716 0.675779 0.041 Uiso 1 1 calc R U . . .
C10 C 0.3089(2) 1.10478(15) 0.62729(14) 0.0382(5) Uani 1 1 d . . . . .
H10 H 0.246523 1.156142 0.624928 0.046 Uiso 1 1 calc R U . . .
C9 C 0.4136(2) 1.10936(15) 0.69491(14) 0.0380(5) Uani 1 1 d . . . . .
H9 H 0.423617 1.163878 0.739396 0.046 Uiso 1 1 calc R U . . .

loop_
_atom_site_aniso_label
_atom_site_aniso_U_11
_atom_site_aniso_U_22
_atom_site_aniso_U_33
_atom_site_aniso_U_23
_atom_site_aniso_U_13
_atom_site_aniso_U_12
S2 0.0201(2) 0.0197(2) 0.0197(2) -0.00003(15) 0.00448(18) -0.00036(15)
S1 0.0195(2) 0.0266(3) 0.0219(2) 0.00283(17) 0.00192(18) -0.00183(16)
O4 0.0286(7) 0.0277(6) 0.0203(6) -0.0030(5) 0.0076(5) -0.0026(5)
O5 0.0240(7) 0.0252(6) 0.0302(7) 0.0033(5) 0.0025(5) 0.0045(5)
O1 0.0253(7) 0.0409(8) 0.0231(6) -0.0047(6) 0.0083(5) 0.0023(6)
O2 0.0304(7) 0.0312(7) 0.0228(7) 0.0023(5) -0.0039(5) -0.0078(5)
O3 0.0223(6) 0.0399(7) 0.0348(7) 0.0060(6) 0.0100(6) 0.0025(5)
C1 0.0215(9) 0.0216(8) 0.0177(8) -0.0005(7) 0.0049(7) -0.0014(7)
C12 0.0172(8) 0.0216(8) 0.0243(8) -0.0003(7) 0.0065(7) -0.0004(6)
C6 0.0278(9) 0.0225(9) 0.0197(8) 0.0044(7) 0.0021(7) -0.0035(7)
C13 0.0219(9) 0.0272(9) 0.0238(9) -0.0001(7) 0.0059(7) -0.0007(7)
C23 0.0279(9) 0.0293(9) 0.0215(8) -0.0013(7) 0.0030(7) -0.0016(7)
C18 0.0169(8) 0.0257(9) 0.0213(8) 0.0029(7) -0.0001(7) 0.0018(7)
C5 0.0306(10) 0.0192(8) 0.0214(8) 0.0049(7) 0.0082(7) -0.0044(7)
C14 0.0240(9) 0.0305(10) 0.0339(10) -0.0078(8) 0.0082(8) -0.0014(7)
C2 0.0193(8) 0.0214(8) 0.0182(8) 0.0009(7) 0.0017(7) -0.0007(6)
C7 0.0214(9) 0.0214(8) 0.0167(8) -0.0007(7) 0.0037(7) -0.0026(7)
C22 0.0303(10) 0.0379(11) 0.0257(9) 0.0021(8) 0.0065(8) -0.0054(8)
C4 0.0312(10) 0.0200(8) 0.0212(9) 0.0030(7) 0.0072(7) -0.0075(7)
C3 0.0251(9) 0.0265(9) 0.0215(9) 0.0015(7) 0.0027(7) -0.0088(7)
C17 0.0266(10) 0.0275(9) 0.0251(9) 0.0028(7) 0.0030(7) -0.0016(7)
C8 0.0442(11) 0.0255(9) 0.0243(9) -0.0012(7) 0.0085(8) -0.0142(8)
C15 0.0283(10) 0.0206(9) 0.0468(11) -0.0011(8) 0.0081(9) -0.0013(7)
C19 0.0270(10) 0.0290(9) 0.0298(9) -0.0001(8) 0.0091(8) 0.0038(8)
C11 0.0360(11) 0.0239(9) 0.0342(10) 0.0079(8) 0.0087(8) -0.0006(8)
C21 0.0322(10) 0.0269(10) 0.0374(11) 0.0037(8) 0.0073(8) -0.0035(8)
C20 0.0327(10) 0.0248(9) 0.0412(11) -0.0035(8) 0.0096(9) 0.0023(8)
C16 0.0339(10) 0.0264(10) 0.0404(11) 0.0101(9) 0.0037(9) 0.0015(8)
C10 0.0528(13) 0.0199(9) 0.0466(12) 0.0029(9) 0.0209(11) 0.0027(9)
C9 0.0613(14) 0.0207(9) 0.0373(11) -0.0045(8) 0.0221(10) -0.0085(9)

loop_
_atom_type_symbol
_atom_type_description
_atom_type_scat_dispersion_real
_atom_type_scat_dispersion_imag
_atom_type_scat_source
C C 0.0033 0.0016 'International Tables Vol C Tables 4.2.6.8 and 6.1.1.4'
H H 0.0000 0.0000 'International Tables Vol C Tables 4.2.6.8 and 6.1.1.4'
O O 0.0106 0.0060 'International Tables Vol C Tables 4.2.6.8 and 6.1.1.4'
S S 0.1246 0.1234 'International Tables Vol C Tables 4.2.6.8 and 6.1.1.4'

loop_
_geom_angle_atom_site_label_1
_geom_angle_atom_site_label_2
_geom_angle_atom_site_label_3
_geom_angle
_geom_angle_site_symmetry_1
_geom_angle_site_symmetry_3
_geom_angle_publ_flag
O4 S2 C12 108.02(7) . . ?
O4 S2 C7 110.18(7) . . ?
O5 S2 O4 118.25(7) . . ?
O5 S2 C12 108.23(8) . . ?
O5 S2 C7 107.57(7) . . ?
C12 S2 C7 103.59(7) . . ?
O2 S1 O3 118.57(8) . . ?
O2 S1 C18 108.56(8) . . ?
O2 S1 C2 107.45(8) . . ?
O3 S1 C18 108.38(8) . . ?
O3 S1 C2 107.82(8) . . ?
C18 S1 C2 105.29(8) . . ?
C1 O1 H1 109.5 . . ?
O1 C1 H1A 108.5 . . ?
O1 C1 C2 112.84(13) . . ?
O1 C1 C7 104.48(13) . . ?
C2 C1 H1A 108.5 . . ?
C7 C1 H1A 108.5 . . ?
C7 C1 C2 113.84(13) . . ?
C13 C12 S2 118.98(13) . . ?
C17 C12 S2 119.53(13) . . ?
C17 C12 C13 121.46(16) . . ?
H6A C6 H6B 107.2 . . ?
C5 C6 H6A 107.8 . . ?
C5 C6 H6B 107.8 . . ?
C5 C6 C7 117.90(13) . . ?
C7 C6 H6A 107.8 . . ?
C7 C6 H6B 107.8 . . ?
C12 C13 H13 120.6 . . ?
C14 C13 C12 118.83(16) . . ?
C14 C13 H13 120.6 . . ?
C18 C23 H23 120.7 . . ?
C22 C23 H23 120.7 . . ?
C22 C23 C18 118.57(17) . . ?
C23 C18 S1 118.83(13) . . ?
C23 C18 C19 121.31(16) . . ?
C19 C18 S1 119.86(13) . . ?
C4 C5 C6 120.76(15) . . ?
C11 C5 C6 120.23(16) . . ?
C11 C5 C4 118.93(16) . . ?
C13 C14 H14 119.8 . . ?
C13 C14 C15 120.37(17) . . ?
C15 C14 H14 119.8 . . ?
S1 C2 H2 107.8 . . ?
C1 C2 S1 111.23(11) . . ?
C1 C2 H2 107.8 . . ?
C1 C2 C3 114.37(13) . . ?
C3 C2 S1 107.73(11) . . ?
C3 C2 H2 107.8 . . ?
S2 C7 H7 104.9 . . ?
C1 C7 S2 111.69(11) . . ?
C1 C7 C6 116.53(14) . . ?
C1 C7 H7 104.9 . . ?
C6 C7 S2 112.59(12) . . ?
C6 C7 H7 104.9 . . ?
C23 C22 H22 119.8 . . ?
C21 C22 C23 120.38(17) . . ?
C21 C22 H22 119.8 . . ?
C5 C4 C3 120.29(15) . . ?
C8 C4 C5 119.50(17) . . ?
C8 C4 C3 120.19(16) . . ?
C2 C3 H3A 109.6 . . ?
C2 C3 H3B 109.6 . . ?
C4 C3 C2 110.28(13) . . ?
C4 C3 H3A 109.6 . . ?
C4 C3 H3B 109.6 . . ?
H3A C3 H3B 108.1 . . ?
C12 C17 H17 120.6 . . ?
C12 C17 C16 118.74(17) . . ?
C16 C17 H17 120.6 . . ?
C4 C8 H8 119.6 . . ?
C9 C8 C4 120.81(18) . . ?
C9 C8 H8 119.6 . . ?
C14 C15 H15 119.7 . . ?
C16 C15 C14 120.69(17) . . ?
C16 C15 H15 119.7 . . ?
C18 C19 H19 120.3 . . ?
C20 C19 C18 119.41(17) . . ?
C20 C19 H19 120.3 . . ?
C5 C11 H11 119.5 . . ?
C5 C11 C10 120.97(19) . . ?
C10 C11 H11 119.5 . . ?
C22 C21 H21 119.6 . . ?
C22 C21 C20 120.85(17) . . ?
C20 C21 H21 119.6 . . ?
C19 C20 C21 119.47(17) . . ?
C19 C20 H20 120.3 . . ?
C21 C20 H20 120.3 . . ?
C17 C16 H16 120.0 . . ?
C15 C16 C17 119.91(17) . . ?
C15 C16 H16 120.0 . . ?
C11 C10 H10 120.1 . . ?
C9 C10 C11 119.88(19) . . ?
C9 C10 H10 120.1 . . ?
C8 C9 H9 120.0 . . ?
C10 C9 C8 119.90(18) . . ?
C10 C9 H9 120.0 . . ?

loop_
_geom_bond_atom_site_label_1
_geom_bond_atom_site_label_2
_geom_bond_distance
_geom_bond_site_symmetry_2
_geom_bond_publ_flag
S2 O4 1.4415(12) . ?
S2 O5 1.4404(13) . ?
S2 C12 1.7716(17) . ?
S2 C7 1.7970(16) . ?
S1 O2 1.4371(13) . ?
S1 O3 1.4430(13) . ?
S1 C18 1.7641(17) . ?
S1 C2 1.7897(17) . ?
O1 H1 0.8400 . ?
O1 C1 1.4218(19) . ?
C1 H1A 1.0000 . ?
C1 C2 1.539(2) . ?
C1 C7 1.534(2) . ?
C12 C13 1.390(2) . ?
C12 C17 1.387(2) . ?
C6 H6A 0.9900 . ?
C6 H6B 0.9900 . ?
C6 C5 1.508(2) . ?
C6 C7 1.538(2) . ?
C13 H13 0.9500 . ?
C13 C14 1.380(3) . ?
C23 H23 0.9500 . ?
C23 C18 1.390(2) . ?
C23 C22 1.388(3) . ?
C18 C19 1.391(2) . ?
C5 C4 1.398(2) . ?
C5 C11 1.389(3) . ?
C14 H14 0.9500 . ?
C14 C15 1.381(3) . ?
C2 H2 1.0000 . ?
C2 C3 1.542(2) . ?
C7 H7 1.0000 . ?
C22 H22 0.9500 . ?
C22 C21 1.379(3) . ?
C4 C3 1.509(3) . ?
C4 C8 1.393(2) . ?
C3 H3A 0.9900 . ?
C3 H3B 0.9900 . ?
C17 H17 0.9500 . ?
C17 C16 1.394(3) . ?
C8 H8 0.9500 . ?
C8 C9 1.383(3) . ?
C15 H15 0.9500 . ?
C15 C16 1.380(3) . ?
C19 H19 0.9500 . ?
C19 C20 1.384(3) . ?
C11 H11 0.9500 . ?
C11 C10 1.390(3) . ?
C21 H21 0.9500 . ?
C21 C20 1.388(3) . ?
C20 H20 0.9500 . ?
C16 H16 0.9500 . ?
C10 H10 0.9500 . ?
C10 C9 1.374(3) . ?
C9 H9 0.9500 . ?

loop_
_geom_torsion_atom_site_label_1
_geom_torsion_atom_site_label_2
_geom_torsion_atom_site_label_3
_geom_torsion_atom_site_label_4
_geom_torsion
_geom_torsion_site_symmetry_1
_geom_torsion_site_symmetry_2
_geom_torsion_site_symmetry_3
_geom_torsion_site_symmetry_4
_geom_torsion_publ_flag
S2 C12 C13 C14 -176.95(13) . . . . ?
S2 C12 C17 C16 176.78(14) . . . . ?
S1 C18 C19 C20 -179.31(14) . . . . ?
S1 C2 C3 C4 -147.13(12) . . . . ?
O4 S2 C12 C13 169.51(12) . . . . ?
O4 S2 C12 C17 -8.48(16) . . . . ?
O4 S2 C7 C1 46.38(13) . . . . ?
O4 S2 C7 C6 -86.94(13) . . . . ?
O5 S2 C12 C13 40.37(15) . . . . ?
O5 S2 C12 C17 -137.62(13) . . . . ?
O5 S2 C7 C1 176.58(11) . . . . ?
O5 S2 C7 C6 43.26(14) . . . . ?
O1 C1 C2 S1 -68.89(16) . . . . ?
O1 C1 C2 C3 53.43(19) . . . . ?
O1 C1 C7 S2 158.63(11) . . . . ?
O1 C1 C7 C6 -70.02(17) . . . . ?
O2 S1 C18 C23 30.25(16) . . . . ?
O2 S1 C18 C19 -150.24(14) . . . . ?
O2 S1 C2 C1 -174.03(11) . . . . ?
O2 S1 C2 C3 59.89(13) . . . . ?
O3 S1 C18 C23 160.28(13) . . . . ?
O3 S1 C18 C19 -20.21(16) . . . . ?
O3 S1 C2 C1 57.10(13) . . . . ?
O3 S1 C2 C3 -68.99(13) . . . . ?
C1 C2 C3 C4 88.66(17) . . . . ?
C12 S2 C7 C1 -68.95(13) . . . . ?
C12 S2 C7 C6 157.73(12) . . . . ?
C12 C13 C14 C15 -0.2(3) . . . . ?
C12 C17 C16 C15 0.5(3) . . . . ?
C6 C5 C4 C3 -3.8(2) . . . . ?
C6 C5 C4 C8 177.40(15) . . . . ?
C6 C5 C11 C10 -177.65(16) . . . . ?
C13 C12 C17 C16 -1.2(3) . . . . ?
C13 C14 C15 C16 -0.5(3) . . . . ?
C23 C18 C19 C20 0.2(3) . . . . ?
C23 C22 C21 C20 -0.5(3) . . . . ?
C18 S1 C2 C1 -58.45(13) . . . . ?
C18 S1 C2 C3 175.47(11) . . . . ?
C18 C23 C22 C21 -0.3(3) . . . . ?
C18 C19 C20 C21 -1.0(3) . . . . ?
C5 C6 C7 S2 59.27(18) . . . . ?
C5 C6 C7 C1 -71.65(19) . . . . ?
C5 C4 C3 C2 -64.59(19) . . . . ?
C5 C4 C8 C9 0.0(2) . . . . ?
C5 C11 C10 C9 0.5(3) . . . . ?
C14 C15 C16 C17 0.3(3) . . . . ?
C2 S1 C18 C23 -84.56(15) . . . . ?
C2 S1 C18 C19 94.95(15) . . . . ?
C2 C1 C7 S2 -77.83(15) . . . . ?
C2 C1 C7 C6 53.51(19) . . . . ?
C7 S2 C12 C13 -73.62(14) . . . . ?
C7 S2 C12 C17 108.39(14) . . . . ?
C7 C1 C2 S1 172.24(11) . . . . ?
C7 C1 C2 C3 -65.43(18) . . . . ?
C7 C6 C5 C4 66.1(2) . . . . ?
C7 C6 C5 C11 -117.06(18) . . . . ?
C22 C23 C18 S1 179.95(13) . . . . ?
C22 C23 C18 C19 0.4(3) . . . . ?
C22 C21 C20 C19 1.1(3) . . . . ?
C4 C5 C11 C10 -0.7(2) . . . . ?
C4 C8 C9 C10 -0.3(3) . . . . ?
C3 C4 C8 C9 -178.77(16) . . . . ?
C17 C12 C13 C14 1.0(2) . . . . ?
C8 C4 C3 C2 114.16(17) . . . . ?
C11 C5 C4 C3 179.25(15) . . . . ?
C11 C5 C4 C8 0.5(2) . . . . ?
C11 C10 C9 C8 0.0(3) . . . . ?
